data_4022202
loop_
_publ_author_name
'N. Satish Kumar'
'Praveen Kommana'
'J. J. Vittal'
'K. C. Kumara Swamy'

_publ_section_title
;
 Pentacoordinate Phosphoranes with Reversed Apicophilicity
 as Stable Intermediates in a Mitsunobu-Type Reaction
;
_journal_name_full 'Journal of Organic Chemistry'
_journal_page_first 6653
_journal_page_last 6658
_journal_paper_doi 10.1021/jo011150a
_journal_volume 67
_journal_year 2002
_chemical_formula_sum 'C37 H49 N2 O6 P'
_chemical_formula_weight 648.75
_chemical_name_systematic
; 
 ? 
;
_space_group_IT_number 14
_symmetry_cell_setting monoclinic
_symmetry_space_group_name_Hall '-P 2ybc'
_symmetry_space_group_name_H-M 'P 1 21/c 1'
_atom_sites_solution_hydrogens geom
_atom_sites_solution_primary direct
_atom_sites_solution_secondary difmap
_audit_creation_method SHELXL-97
_cell_angle_alpha 90.00
_cell_angle_beta 106.5720(10)
_cell_angle_gamma 90.00
_cell_formula_units_Z 4
_cell_length_a 12.0296(6)
_cell_length_b 16.3575(8)
_cell_length_c 19.1558(10)
_cell_measurement_reflns_used 8001
_cell_measurement_temperature 298(2)
_cell_measurement_theta_max 25.0
_cell_measurement_theta_min 2.16
_cell_volume 3612.8(3)
_computing_cell_refinement 'Bruker AXS, SAINT'
_computing_data_collection 'Bruker AXS, SMART'
_computing_data_reduction 'Bruker AXS, SAINT'
_computing_molecular_graphics 'Bruker AXS, SHELXTL'
_computing_publication_material 'Bruker AXS, SHELXTL'
_computing_structure_refinement 'SHELXL-97 (Sheldrick, 1997)'
_computing_structure_solution 'SHELXS-97 (Sheldrick, 1990)'
_diffrn_ambient_temperature 298(2)
_diffrn_measured_fraction_theta_full 1.000
_diffrn_measured_fraction_theta_max 1.000
_diffrn_measurement_method '\w scans'
_diffrn_radiation_monochromator graphite
_diffrn_radiation_source 'fine-focus sealed tube'
_diffrn_radiation_type MoK\a
_diffrn_radiation_wavelength 0.71073
_diffrn_reflns_av_R_equivalents 0.0192
_diffrn_reflns_av_sigmaI/netI 0.0207
_diffrn_reflns_limit_h_max 14
_diffrn_reflns_limit_h_min -10
_diffrn_reflns_limit_k_max 19
_diffrn_reflns_limit_k_min -18
_diffrn_reflns_limit_l_max 22
_diffrn_reflns_limit_l_min -22
_diffrn_reflns_number 20800
_diffrn_reflns_theta_full 25.00
_diffrn_reflns_theta_max 25.00
_diffrn_reflns_theta_min 1.67
_exptl_absorpt_coefficient_mu 0.122
_exptl_absorpt_correction_T_max 0.9475
_exptl_absorpt_correction_T_min 0.7828
_exptl_absorpt_correction_type 'sadabs (Sheldrick, 1996)'
_exptl_crystal_colour yellow
_exptl_crystal_density_diffrn 1.193
_exptl_crystal_density_meas ?
_exptl_crystal_density_method .
_exptl_crystal_description block
_exptl_crystal_F_000 1392
_exptl_crystal_size_max 0.70
_exptl_crystal_size_mid 0.50
_exptl_crystal_size_min 0.50
_refine_diff_density_max 0.421
_refine_diff_density_min -0.218
_refine_diff_density_rms 0.037
_refine_ls_extinction_method none
_refine_ls_goodness_of_fit_ref 1.063
_refine_ls_hydrogen_treatment mixed
_refine_ls_matrix_type full
_refine_ls_number_parameters 426
_refine_ls_number_reflns 6367
_refine_ls_number_restraints 0
_refine_ls_restrained_S_all 1.063
_refine_ls_R_factor_all 0.0562
_refine_ls_R_factor_gt 0.0438
_refine_ls_shift/su_max 0.000
_refine_ls_shift/su_mean 0.000
_refine_ls_structure_factor_coef Fsqd
_refine_ls_weighting_details 'calc w=1/[\s^2^(Fo^2^)+(0.0809P)^2^+0.1466P] where P=(Fo^2^+2Fc^2^)/3'
_refine_ls_weighting_scheme calc
_refine_ls_wR_factor_gt 0.1269
_refine_ls_wR_factor_ref 0.1326
_reflns_number_gt 4834
_reflns_number_total 6367
_reflns_threshold_expression >2sigma(I)
_cod_data_source_file jo011150a_s4.cif
_cod_data_source_block compd2e
_cod_original_sg_symbol_H-M 'P 21/c'
_cod_database_code 4022202

loop_
_symmetry_equiv_pos_as_xyz
'x, y, z'
'-x, y+1/2, -z+1/2'
'-x, -y, -z'
'x, -y-1/2, z-1/2'

loop_
_atom_site_label
_atom_site_type_symbol
_atom_site_fract_x
_atom_site_fract_y
_atom_site_fract_z
_atom_site_U_iso_or_equiv
_atom_site_adp_type
_atom_site_occupancy
_atom_site_symmetry_multiplicity
_atom_site_calc_flag
_atom_site_refinement_flags
P1 P 0.31240(4) 0.63317(3) 0.32318(2) 0.04399(15) Uani 1 1 d .
O1 O 0.22324(10) 0.57846(7) 0.26317(6) 0.0490(3) Uani 1 1 d .
O2 O 0.42109(10) 0.58437(7) 0.37645(6) 0.0461(3) Uani 1 1 d .
O3 O 0.39405(10) 0.65097(7) 0.26208(6) 0.0485(3) Uani 1 1 d .
O4 O 0.50130(14) 0.74744(8) 0.22566(9) 0.0774(5) Uani 1 1 d .
O5 O 0.12430(12) 0.76286(8) 0.32740(8) 0.0664(4) Uani 1 1 d .
O6 O 0.26222(16) 0.85223(11) 0.37937(12) 0.1035(7) Uani 1 1 d .
N1 N 0.30717(13) 0.73700(9) 0.32535(9) 0.0529(4) Uani 1 1 d .
N2 N 0.38284(15) 0.78186(9) 0.29391(10) 0.0617(4) Uani 1 1 d .
C1 C 0.23828(16) 0.54717(10) 0.19749(10) 0.0505(4) Uani 1 1 d .
C2 C 0.16848(17) 0.57543(12) 0.13063(11) 0.0583(5) Uani 1 1 d .
C3 C 0.1953(2) 0.54410(14) 0.06970(12) 0.0699(6) Uani 1 1 d .
H3 H 0.1521 0.5623 0.0240 0.084 Uiso 1 1 calc R
C4 C 0.2820(2) 0.48763(14) 0.07296(12) 0.0704(6) Uani 1 1 d .
C5 C 0.34182(18) 0.45719(12) 0.14070(11) 0.0622(5) Uani 1 1 d .
H5 H 0.3969 0.4164 0.1439 0.075 Uiso 1 1 calc R
C6 C 0.32118(16) 0.48633(11) 0.20366(10) 0.0518(4) Uani 1 1 d .
C7 C 0.38951(16) 0.45263(10) 0.27653(10) 0.0537(5) Uani 1 1 d .
H7A H 0.4021 0.3947 0.2712 0.064 Uiso 1 1 calc R
H7B H 0.3436 0.4585 0.3104 0.064 Uiso 1 1 calc R
C8 C 0.50593(15) 0.49346(10) 0.30881(10) 0.0485(4) Uani 1 1 d .
C9 C 0.52109(15) 0.55568(10) 0.35946(9) 0.0451(4) Uani 1 1 d .
C10 C 0.62999(16) 0.58733(10) 0.39639(10) 0.0489(4) Uani 1 1 d .
C11 C 0.72131(17) 0.56105(12) 0.37085(11) 0.0583(5) Uani 1 1 d .
H11 H 0.7947 0.5827 0.3920 0.070 Uiso 1 1 calc R
C12 C 0.70801(17) 0.50408(13) 0.31537(11) 0.0613(5) Uani 1 1 d .
C13 C 0.60135(17) 0.46879(12) 0.28714(10) 0.0577(5) Uani 1 1 d .
H13 H 0.5927 0.4274 0.2527 0.069 Uiso 1 1 calc R
C14 C 0.3122(3) 0.46050(19) 0.00487(14) 0.0979(9) Uani 1 1 d .
H14A H 0.2643 0.4149 -0.0165 0.147 Uiso 1 1 calc R
H14B H 0.3923 0.4446 0.0174 0.147 Uiso 1 1 calc R
H14C H 0.2991 0.5048 -0.0294 0.147 Uiso 1 1 calc R
C15 C 0.8098(2) 0.47959(18) 0.28783(14) 0.0900(8) Uani 1 1 d .
H15A H 0.8401 0.4281 0.3089 0.135 Uiso 1 1 calc R
H15B H 0.8692 0.5205 0.3014 0.135 Uiso 1 1 calc R
H15C H 0.7843 0.4746 0.2357 0.135 Uiso 1 1 calc R
C16 C 0.06885(19) 0.63687(14) 0.12207(11) 0.0680(6) Uani 1 1 d .
C17 C -0.0130(2) 0.61095(19) 0.16544(16) 0.0984(9) Uani 1 1 d .
H17A H 0.0282 0.6099 0.2164 0.148 Uiso 1 1 calc R
H17B H -0.0429 0.5574 0.1502 0.148 Uiso 1 1 calc R
H17C H -0.0760 0.6491 0.1572 0.148 Uiso 1 1 calc R
C18 C -0.0021(3) 0.6450(2) 0.04225(14) 0.1170(11) Uani 1 1 d .
H18A H -0.0677 0.6798 0.0388 0.176 Uiso 1 1 calc R
H18B H -0.0285 0.5920 0.0231 0.176 Uiso 1 1 calc R
H18C H 0.0455 0.6683 0.0148 0.176 Uiso 1 1 calc R
C19 C 0.1185(2) 0.72161(15) 0.14774(16) 0.0942(8) Uani 1 1 d .
H19A H 0.1578 0.7198 0.1989 0.141 Uiso 1 1 calc R
H19B H 0.0565 0.7607 0.1388 0.141 Uiso 1 1 calc R
H19C H 0.1722 0.7374 0.1215 0.141 Uiso 1 1 calc R
C20 C 0.65169(16) 0.64275(11) 0.46385(10) 0.0537(5) Uani 1 1 d .
C21 C 0.6057(2) 0.59996(13) 0.52111(11) 0.0672(5) Uani 1 1 d .
H21A H 0.6186 0.6342 0.5634 0.101 Uiso 1 1 calc R
H21B H 0.6455 0.5489 0.5345 0.101 Uiso 1 1 calc R
H21C H 0.5241 0.5899 0.5014 0.101 Uiso 1 1 calc R
C22 C 0.5953(2) 0.72632(12) 0.44456(12) 0.0696(6) Uani 1 1 d .
H22A H 0.5128 0.7198 0.4256 0.104 Uiso 1 1 calc R
H22B H 0.6251 0.7519 0.4085 0.104 Uiso 1 1 calc R
H22C H 0.6124 0.7599 0.4874 0.104 Uiso 1 1 calc R
C23 C 0.78174(19) 0.65745(15) 0.49908(13) 0.0779(6) Uani 1 1 d .
H23A H 0.8137 0.6857 0.4653 0.117 Uiso 1 1 calc R
H23B H 0.8204 0.6059 0.5117 0.117 Uiso 1 1 calc R
H23C H 0.7923 0.6899 0.5422 0.117 Uiso 1 1 calc R
C24 C 0.42485(16) 0.72805(11) 0.26113(11) 0.0537(5) Uani 1 1 d .
C25 C 0.5444(2) 0.68391(13) 0.18743(13) 0.0708(6) Uani 1 1 d .
H25 H 0.5447 0.6314 0.2120 0.085 Uiso 1 1 calc R
C26 C 0.6655(2) 0.7079(2) 0.19151(18) 0.1103(10) Uani 1 1 d .
H26A H 0.6650 0.7598 0.1679 0.165 Uiso 1 1 calc R
H26B H 0.6993 0.6674 0.1676 0.165 Uiso 1 1 calc R
H26C H 0.7103 0.7122 0.2416 0.165 Uiso 1 1 calc R
C27 C 0.4683(3) 0.6789(3) 0.11176(18) 0.1323(13) Uani 1 1 d .
H27A H 0.3921 0.6618 0.1122 0.198 Uiso 1 1 calc R
H27B H 0.4996 0.6400 0.0849 0.198 Uiso 1 1 calc R
H27C H 0.4637 0.7316 0.0890 0.198 Uiso 1 1 calc R
C28 C 0.23121(19) 0.79011(12) 0.34855(12) 0.0606(5) Uani 1 1 d .
C29 C 0.0349(2) 0.80949(15) 0.34832(16) 0.0858(8) Uani 1 1 d .
H29 H 0.0696 0.8409 0.3928 0.103 Uiso 1 1 calc R
C30 C -0.0492(2) 0.75157(18) 0.36050(18) 0.1011(9) Uani 1 1 d .
H30A H -0.0809 0.7201 0.3171 0.152 Uiso 1 1 calc R
H30B H -0.1104 0.7807 0.3727 0.152 Uiso 1 1 calc R
H30C H -0.0118 0.7156 0.3998 0.152 Uiso 1 1 calc R
C31 C -0.0210(4) 0.8662(2) 0.2862(3) 0.195(3) Uani 1 1 d .
H31A H -0.0461 0.8355 0.2418 0.293 Uiso 1 1 calc R
H31B H 0.0341 0.9069 0.2816 0.293 Uiso 1 1 calc R
H31C H -0.0867 0.8925 0.2955 0.293 Uiso 1 1 calc R
C32 C 0.23385(15) 0.61772(10) 0.39186(10) 0.0491(4) Uani 1 1 d .
C33 C 0.13703(18) 0.56892(12) 0.38224(12) 0.0615(5) Uani 1 1 d .
H33 H 0.1051 0.5434 0.3376 0.074 Uiso 1 1 calc R
C34 C 0.0869(2) 0.55742(15) 0.43801(14) 0.0776(7) Uani 1 1 d .
H34 H 0.0209 0.5251 0.4302 0.093 Uiso 1 1 calc R
C35 C 0.1331(2) 0.59298(16) 0.50451(14) 0.0835(7) Uani 1 1 d .
H35 H 0.0985 0.5852 0.5416 0.100 Uiso 1 1 calc R
C36 C 0.2303(2) 0.63996(15) 0.51610(13) 0.0751(6) Uani 1 1 d .
H36 H 0.2632 0.6634 0.5615 0.090 Uiso 1 1 calc R
C37 C 0.27987(18) 0.65270(13) 0.46007(11) 0.0611(5) Uani 1 1 d .
H37 H 0.3455 0.6854 0.4683 0.073 Uiso 1 1 calc R

loop_
_atom_site_aniso_label
_atom_site_aniso_U_11
_atom_site_aniso_U_22
_atom_site_aniso_U_33
_atom_site_aniso_U_23
_atom_site_aniso_U_13
_atom_site_aniso_U_12
P1 0.0510(3) 0.0360(2) 0.0512(3) 0.00140(19) 0.0246(2) -0.00273(18)
O1 0.0540(7) 0.0449(7) 0.0513(7) 0.0011(5) 0.0201(6) -0.0028(5)
O2 0.0520(7) 0.0407(6) 0.0508(7) -0.0003(5) 0.0231(6) -0.0024(5)
O3 0.0602(7) 0.0367(6) 0.0574(7) 0.0029(5) 0.0311(6) -0.0003(5)
O4 0.1038(11) 0.0510(8) 0.1066(12) 0.0047(8) 0.0770(10) -0.0068(7)
O5 0.0651(9) 0.0563(8) 0.0898(10) -0.0062(7) 0.0415(8) 0.0043(7)
O6 0.1052(13) 0.0697(11) 0.1574(18) -0.0513(11) 0.0729(13) -0.0179(9)
N1 0.0633(10) 0.0384(8) 0.0693(10) 0.0029(7) 0.0387(8) -0.0009(7)
N2 0.0812(11) 0.0387(8) 0.0825(12) 0.0055(8) 0.0513(10) -0.0034(7)
C1 0.0569(11) 0.0454(10) 0.0515(11) -0.0027(8) 0.0193(9) -0.0045(8)
C2 0.0620(12) 0.0564(11) 0.0556(12) 0.0011(9) 0.0153(9) 0.0025(9)
C3 0.0796(15) 0.0760(14) 0.0502(12) -0.0008(10) 0.0121(10) 0.0113(11)
C4 0.0797(14) 0.0745(14) 0.0568(13) -0.0100(11) 0.0190(11) 0.0072(12)
C5 0.0681(13) 0.0531(11) 0.0640(13) -0.0124(9) 0.0164(10) 0.0056(9)
C6 0.0572(11) 0.0409(9) 0.0556(11) -0.0040(8) 0.0133(9) -0.0038(8)
C7 0.0628(12) 0.0352(9) 0.0619(12) -0.0025(8) 0.0158(9) -0.0002(8)
C8 0.0548(11) 0.0389(9) 0.0506(10) 0.0004(8) 0.0129(8) 0.0037(8)
C9 0.0518(10) 0.0383(9) 0.0491(10) 0.0034(7) 0.0210(8) 0.0015(7)
C10 0.0554(11) 0.0439(10) 0.0506(10) -0.0002(8) 0.0201(8) -0.0015(8)
C11 0.0512(11) 0.0650(12) 0.0607(12) -0.0052(10) 0.0191(9) -0.0021(9)
C12 0.0581(12) 0.0687(13) 0.0592(12) -0.0072(10) 0.0199(9) 0.0122(10)
C13 0.0653(13) 0.0521(11) 0.0541(11) -0.0087(9) 0.0141(9) 0.0122(9)
C14 0.117(2) 0.114(2) 0.0655(15) -0.0164(14) 0.0294(14) 0.0245(17)
C15 0.0686(15) 0.121(2) 0.0860(17) -0.0256(16) 0.0305(13) 0.0160(14)
C16 0.0672(13) 0.0755(14) 0.0602(13) 0.0086(10) 0.0166(10) 0.0177(11)
C17 0.0670(15) 0.127(2) 0.105(2) 0.0338(18) 0.0295(14) 0.0234(15)
C18 0.120(2) 0.147(3) 0.0697(17) 0.0080(17) 0.0046(16) 0.067(2)
C19 0.107(2) 0.0687(16) 0.112(2) 0.0141(15) 0.0403(17) 0.0238(14)
C20 0.0588(11) 0.0505(10) 0.0549(11) -0.0075(8) 0.0212(9) -0.0091(8)
C21 0.0862(15) 0.0668(13) 0.0511(11) -0.0053(10) 0.0235(10) -0.0120(11)
C22 0.0900(15) 0.0501(11) 0.0732(14) -0.0078(10) 0.0308(12) -0.0096(10)
C23 0.0706(14) 0.0838(16) 0.0776(15) -0.0231(12) 0.0185(12) -0.0206(12)
C24 0.0651(12) 0.0403(10) 0.0656(12) 0.0087(8) 0.0347(10) -0.0020(8)
C25 0.0838(15) 0.0590(12) 0.0891(16) 0.0148(11) 0.0559(13) 0.0092(11)
C26 0.0780(18) 0.135(3) 0.134(3) 0.028(2) 0.0573(18) 0.0171(17)
C27 0.118(3) 0.188(4) 0.104(2) -0.030(2) 0.053(2) -0.032(2)
C28 0.0754(14) 0.0438(10) 0.0741(13) -0.0040(10) 0.0396(11) 0.0018(10)
C29 0.0844(16) 0.0697(15) 0.128(2) -0.0086(14) 0.0692(16) 0.0082(12)
C30 0.0824(18) 0.110(2) 0.130(2) 0.0121(18) 0.0596(17) 0.0068(15)
C31 0.183(4) 0.144(3) 0.337(7) 0.131(4) 0.199(5) 0.100(3)
C32 0.0521(10) 0.0440(9) 0.0572(11) 0.0052(8) 0.0255(8) 0.0000(8)
C33 0.0640(12) 0.0584(11) 0.0681(13) 0.0081(10) 0.0287(10) -0.0118(9)
C34 0.0747(15) 0.0823(16) 0.0865(17) 0.0139(13) 0.0402(13) -0.0191(12)
C35 0.0913(18) 0.0974(18) 0.0818(17) 0.0163(14) 0.0569(15) -0.0064(14)
C36 0.0880(16) 0.0844(16) 0.0645(13) -0.0044(11) 0.0403(12) -0.0052(13)
C37 0.0637(12) 0.0639(12) 0.0647(13) -0.0039(10) 0.0330(10) -0.0079(9)

loop_
_atom_type_symbol
_atom_type_description
_atom_type_scat_dispersion_real
_atom_type_scat_dispersion_imag
_atom_type_scat_source
C C 0.0033 0.0016 'International Tables Vol C Tables 4.2.6.8 and 6.1.1.4'
H H 0.0000 0.0000 'International Tables Vol C Tables 4.2.6.8 and 6.1.1.4'
N N 0.0061 0.0033 'International Tables Vol C Tables 4.2.6.8 and 6.1.1.4'
O O 0.0106 0.0060 'International Tables Vol C Tables 4.2.6.8 and 6.1.1.4'
P P 0.1023 0.0942 'International Tables Vol C Tables 4.2.6.8 and 6.1.1.4'

loop_
_geom_angle_atom_site_label_1
_geom_angle_atom_site_label_2
_geom_angle_atom_site_label_3
_geom_angle
O1 P1 O2 115.53(6)
O1 P1 N1 123.60(8)
O2 P1 N1 120.36(7)
O1 P1 O3 90.09(6)
O2 P1 O3 89.83(6)
N1 P1 O3 83.24(6)
O1 P1 C32 93.50(7)
O2 P1 C32 88.21(7)
N1 P1 C32 95.13(7)
O3 P1 C32 176.38(7)
C1 O1 P1 127.58(11)
C9 O2 P1 127.27(10)
C24 O3 P1 112.44(11)
C24 O4 C25 119.14(15)
C28 O5 C29 118.06(17)
C28 N1 N2 111.20(14)
C28 N1 P1 130.53(12)
N2 N1 P1 118.04(11)
C24 N2 N1 104.14(14)
C6 C1 C2 123.02(17)
C6 C1 O1 116.96(16)
C2 C1 O1 119.98(16)
C3 C2 C1 115.12(18)
C3 C2 C16 120.71(18)
C1 C2 C16 124.17(17)
C4 C3 C2 124.1(2)
C3 C4 C5 117.82(19)
C3 C4 C14 121.3(2)
C5 C4 C14 120.9(2)
C4 C5 C6 121.25(19)
C5 C6 C1 118.37(18)
C5 C6 C7 119.68(17)
C1 C6 C7 121.94(17)
C6 C7 C8 114.40(15)
C9 C8 C13 118.01(16)
C9 C8 C7 122.19(16)
C13 C8 C7 119.80(16)
C8 C9 C10 123.01(16)
C8 C9 O2 117.11(15)
C10 C9 O2 119.79(15)
C11 C10 C9 115.29(16)
C11 C10 C20 121.02(16)
C9 C10 C20 123.57(15)
C12 C11 C10 123.11(18)
C13 C12 C11 118.41(17)
C13 C12 C15 120.59(19)
C11 C12 C15 120.98(19)
C12 C13 C8 121.41(17)
C17 C16 C18 107.9(2)
C17 C16 C19 109.3(2)
C18 C16 C19 107.3(2)
C17 C16 C2 111.50(18)
C18 C16 C2 111.06(18)
C19 C16 C2 109.67(19)
C22 C20 C21 110.89(16)
C22 C20 C23 107.07(17)
C21 C20 C23 106.72(17)
C22 C20 C10 111.57(16)
C21 C20 C10 108.84(15)
C23 C20 C10 111.65(16)
N2 C24 O3 120.34(15)
N2 C24 O4 121.32(16)
O3 C24 O4 118.34(15)
O4 C25 C27 108.9(2)
O4 C25 C26 105.7(2)
C27 C25 C26 112.9(2)
O6 C28 O5 126.09(19)
O6 C28 N1 122.9(2)
O5 C28 N1 110.93(16)
C30 C29 O5 107.67(19)
C30 C29 C31 110.7(3)
O5 C29 C31 107.6(2)
C33 C32 C37 117.30(17)
C33 C32 P1 124.67(15)
C37 C32 P1 117.85(14)
C32 C33 C34 120.9(2)
C35 C34 C33 120.8(2)
C36 C35 C34 119.6(2)
C35 C36 C37 119.9(2)
C36 C37 C32 121.5(2)

loop_
_geom_bond_atom_site_label_1
_geom_bond_atom_site_label_2
_geom_bond_distance
P1 O1 1.6030(13)
P1 O2 1.6208(12)
P1 N1 1.7005(15)
P1 O3 1.7538(11)
P1 C32 1.8431(17)
O1 C1 1.417(2)
O2 C9 1.4130(19)
O3 C24 1.316(2)
O4 C24 1.328(2)
O4 C25 1.450(2)
O5 C28 1.311(2)
O5 C29 1.464(2)
O6 C28 1.181(2)
N1 C28 1.421(2)
N1 N2 1.4291(19)
N2 C24 1.267(2)
C1 C6 1.390(3)
C1 C2 1.395(3)
C2 C3 1.394(3)
C2 C16 1.537(3)
C3 C4 1.382(3)
C4 C5 1.384(3)
C4 C14 1.516(3)
C5 C6 1.384(3)
C6 C7 1.508(3)
C7 C8 1.515(2)
C8 C9 1.382(2)
C8 C13 1.387(2)
C9 C10 1.399(3)
C10 C11 1.392(2)
C10 C20 1.539(2)
C11 C12 1.388(3)
C12 C13 1.370(3)
C12 C15 1.519(3)
C16 C17 1.518(3)
C16 C18 1.530(3)
C16 C19 1.534(4)
C20 C22 1.524(3)
C20 C21 1.532(3)
C20 C23 1.536(3)
C25 C27 1.480(4)
C25 C26 1.489(3)
C29 C30 1.453(3)
C29 C31 1.508(5)
C32 C33 1.380(3)
C32 C37 1.389(3)
C33 C34 1.381(3)
C34 C35 1.366(3)
C35 C36 1.363(3)
C36 C37 1.384(3)

loop_
_cod_related_entry_id
_cod_related_entry_database
_cod_related_entry_code
1 ChemSpider 9311149
